data_2006330
loop_
_publ_author_name
'Swenson, Dale C.'
'Morken, Peter A.'
'Burton, Donald J.'

_publ_section_title
;
 Three <i>trans</i>-Diphenylperfluorotrienes
;
_journal_issue 7
_journal_name_full 'Acta Crystallographica Section C'
_journal_page_first 946
_journal_page_last 950
_journal_paper_doi 10.1107/S0108270197000504
_journal_volume 53
_journal_year 1997
_chemical_formula_sum 'C20 H10 F10'
_chemical_formula_weight 440.29
_space_group_IT_number 2
_symmetry_cell_setting triclinic
_symmetry_space_group_name_Hall '-P 1'
_symmetry_space_group_name_H-M 'P -1'
_atom_type_scat_source International_Tables_for_Xray_Crystallography
_cell_angle_alpha 102.750(10)
_cell_angle_beta 94.620(10)
_cell_angle_gamma 115.920(10)
_cell_formula_units_Z 1
_cell_length_a 5.8990(7)
_cell_length_b 9.5090(10)
_cell_length_c 9.3040(10)
_cell_measurement_reflns_used 25
_cell_measurement_temperature 293
_cell_measurement_theta_max 44
_cell_measurement_theta_min 22
_cell_volume 448.40(10)
_computing_cell_refinement 'CAD-4 Software'
_computing_data_collection 'CAD-4 Software (Enraf-Nonius, 1977)'
_computing_data_reduction PROCESS_MolEN_(Fair,_1990)
_computing_molecular_graphics ORTEPII_(Johnson,_1976)
_computing_publication_material CIF_VAX_MolEN
_computing_structure_refinement LSFM_MolEN
_computing_structure_solution direct_methods_(MULTAN;_Main_et_al.,_1980)
_diffrn_ambient_temperature 293
_diffrn_measurement_device Enraf_Nonius_CAD4
_diffrn_measurement_method \q/2\q
_diffrn_radiation_type 'Cu K\a'
_diffrn_radiation_wavelength 1.54184
_diffrn_reflns_av_R_equivalents 0.050
_diffrn_reflns_limit_h_max 6
_diffrn_reflns_limit_h_min -7
_diffrn_reflns_limit_k_max 11
_diffrn_reflns_limit_k_min -11
_diffrn_reflns_limit_l_max 11
_diffrn_reflns_limit_l_min -11
_diffrn_reflns_number 3681
_diffrn_reflns_theta_max 75.0
_diffrn_reflns_theta_min 5.0
_diffrn_standards_decay_% 0.01
_diffrn_standards_interval_time 240
_diffrn_standards_number 4
_exptl_absorpt_coefficient_mu 1.499
_exptl_absorpt_correction_T_max 0.719
_exptl_absorpt_correction_T_min 0.651
_exptl_absorpt_correction_type '\y scans, MolEN (Fair, 1990)'
_exptl_crystal_colour pale_yellow
_exptl_crystal_density_diffrn 1.63
_exptl_crystal_density_method 'not measured'
_exptl_crystal_description prism
_exptl_crystal_F_000 220
_exptl_crystal_size_max 0.35
_exptl_crystal_size_mid 0.29
_exptl_crystal_size_min 0.22
_refine_diff_density_max 0.16
_refine_diff_density_min -0.12
_refine_ls_abs_structure_details
;
?
;
_refine_ls_extinction_method none
_refine_ls_goodness_of_fit_obs 1.194
_refine_ls_hydrogen_treatment 'H atoms not present'
_refine_ls_number_parameters 156
_refine_ls_number_reflns 1659
_refine_ls_number_restraints 0
_refine_ls_R_factor_all 0.000
_refine_ls_R_factor_obs .042
_refine_ls_shift/esd_max 0.010
_refine_ls_structure_factor_coef F
_refine_ls_weighting_scheme sigma
_refine_ls_wR_factor_obs .067
_reflns_number_observed 1659
_reflns_number_total 1841
_reflns_observed_criterion >2.0\s(I)
_cod_data_source_file pa1195.cif
_cod_data_source_block 2
_cod_original_cell_volume 448.4(3)
_cod_database_code 2006330

loop_
_symmetry_equiv_pos_as_xyz
x,y,z
-x,-y,-z

loop_
_atom_site_aniso_label
_atom_site_aniso_U_11
_atom_site_aniso_U_22
_atom_site_aniso_U_33
_atom_site_aniso_U_12
_atom_site_aniso_U_13
_atom_site_aniso_U_23
C1 .0560(5) .0453(4) .0457(5) .0258(3) .0111(4) .0140(4)
C2 .0508(4) .0452(4) .0423(5) .0245(3) .0102(4) .0130(4)
C3 .0507(4) .0437(4) .0425(5) .0228(3) .0084(4) .0115(4)
C4 .0571(5) .0519(4) .0625(6) .0296(3) .0179(5) .0188(4)
C5 .0701(6) .0524(4) .0777(8) .0352(3) .0169(6) .0212(5)
C6 .0723(7) .0473(5) .0761(8) .0249(4) .0145(6) .0242(5)
C7 .0719(7) .0538(5) .0710(7) .0252(5) .0276(6) .0257(5)
C8 .0622(5) .0504(5) .0602(6) .0274(4) .0222(5) .0183(4)
C9 .0615(5) .0509(4) .0546(5) .0333(3) .0208(4) .0225(4)
C10 .0795(6) .0517(5) .0553(6) .0333(4) .0206(5) .0139(5)
F9A .1123(4) .0663(3) .0709(4) .0596(2) .0375(3) .0374(2)
F9B .0620(3) .0771(3) .0842(5) .0447(2) .0207(3) .0250(3)
F10A .1055(6) .0762(4) .0510(4) .0416(3) .0192(4) .0231(3)
F10B .0708(6) .0841(6) .0798(6) .0146(5) .0059(5) .0057(5)
F10C .1686(6) .0788(4) .0777(6) .0799(3) .0303(5) .0053(4)

loop_
_atom_site_label
_atom_site_fract_x
_atom_site_fract_y
_atom_site_fract_z
_atom_site_U_iso_or_equiv
_atom_site_thermal_displace_type
_atom_site_calc_flag
C1 .0686(2) .52040(10) .95330(10) .0479(3) Uani ?
C2 .2170(2) .56200(10) .85320(10) .0452(3) Uani ?
C3 .2992(2) .71960(10) .81890(10) .0456(3) Uani ?
C4 .1707(2) .81030(10) .8666(2) .0548(3) Uani ?
C5 .2401(3) .95930(10) .8399(2) .0636(4) Uani ?
C6 .4388(3) 1.02190(10) .7649(2) .0653(4) Uani ?
C7 .5667(3) .9341(2) .7172(2) .0649(4) Uani ?
C8 .4984(3) .78390(10) .7432(2) .0561(4) Uani ?
C9 .2823(2) .43210(10) .77140(10) .0511(3) Uani ?
C10 .1335(3) .3429(2) .6088(2) .0610(4) Uani ?
F9A .2253(2) .31466(8) .84292(9) .0720(2) Uani ?
F9B .53660(10) .49208(9) .76870(10) .0690(2) Uani ?
F10A .2021(2) .44030(10) .52140(10) .0769(3) Uani ?
F10B -.1164(2) .28570(10) .60300(10) .0903(4) Uani ?
F10C .1775(2) .21820(10) .55250(10) .1026(4) Uani ?
H4 .037(3) .769(2) .921(2) .066(5) Uiso ?
H5 .143(3) 1.016(2) .874(2) .066(5) Uiso ?
H6 .484(3) 1.129(2) .750(2) .076(5) Uiso ?
H7 .705(3) .971(2) .662(2) .075(5) Uiso ?
H8 .604(3) .730(2) .712(2) .059(4) Uiso ?

loop_
_geom_angle_atom_site_label_1
_geom_angle_atom_site_label_2
_geom_angle_atom_site_label_3
_geom_angle_site_symmetry_1
_geom_angle
_geom_angle_publ_flag
C1 C1 C2 2_567 178.9(2) yes
C1 C2 C3 . 122.20(10) yes
C1 C2 C9 . 115.10(10) yes
C3 C2 C9 . 122.60(10) yes
C2 C3 C4 . 118.00(10) ?
C2 C3 C8 . 123.70(10) ?
C4 C3 C8 . 118.30(10) ?
C3 C4 C5 . 120.90(10) ?
C3 C4 H4 . 119.0(10) ?
C5 C4 H4 . 120.0(10) ?
C4 C5 C6 . 120.2(2) ?
C4 C5 H5 . 118.0(10) ?
C6 C5 H5 . 122.0(10) ?
C5 C6 C7 . 119.50(10) ?
C5 C6 H6 . 118.0(10) ?
C7 C6 H6 . 123.0(10) ?
C6 C7 C8 . 120.8(2) ?
C6 C7 H7 . 123.0(10) ?
C8 C7 H7 . 116.0(10) ?
C3 C8 C7 . 120.30(10) ?
C3 C8 H8 . 122.10(10) ?
C7 C8 H8 . 116.10(10) ?
C2 C9 C10 . 114.60(10) ?
C2 C9 F9A . 110.00(10) ?
C2 C9 F9B . 112.50(10) ?
C10 C9 F9A . 105.60(10) ?
C10 C9 F9B . 107.40(10) ?
F9A C9 F9B . 106.20(10) ?
C9 C10 F10A . 111.60(10) ?
C9 C10 F10B . 110.50(10) ?
C9 C10 F10C . 110.5(2) ?
F10A C10 F10B . 108.2(2) ?
F10A C10 F10C . 107.70(10) ?
F10B C10 F10C . 108.30(10) ?

loop_
_geom_bond_atom_site_label_1
_geom_bond_atom_site_label_2
_geom_bond_site_symmetry_1
_geom_bond_site_symmetry_2
_geom_bond_distance
_geom_bond_publ_flag
C1 C1 . 2_567 1.245(3) yes
C1 C2 . . 1.334(2) yes
C2 C3 . . 1.478(2) yes
C2 C9 . . 1.517(2) yes
C3 C4 . . 1.404(2) ?
C3 C8 . . 1.395(2) ?
C4 C5 . . 1.379(2) ?
C4 H4 . . .96(2) ?
C5 C6 . . 1.386(3) ?
C5 H5 . . .97(2) ?
C6 C7 . . 1.380(3) ?
C6 H6 . . .98(2) ?
C7 C8 . . 1.388(2) ?
C7 H7 . . .98(2) ?
C8 H8 . . .99(2) ?
C9 C10 . . 1.532(2) ?
C9 F9A . . 1.356(2) ?
C9 F9B . . 1.357(2) ?
C10 F10A . . 1.320(2) ?
C10 F10B . . 1.321(2) ?
C10 F10C . . 1.329(2) ?

loop_
_geom_torsion_atom_site_label_1
_geom_torsion_atom_site_label_2
_geom_torsion_atom_site_label_3
_geom_torsion_atom_site_label_4
_geom_torsion
C1 C2 C3 C4 -14.74(0.19)
C1 C2 C3 C8 164.66(0.13)
C9 C2 C3 C4 161.74(0.12)
C9 C2 C3 C8 -18.86(0.19)
C1 C2 C9 C10 104.39(0.14)
C1 C2 C9 F9A -14.42(0.16)
C1 C2 C9 F9B -132.60(0.12)
C3 C2 C9 C10 -72.32(0.16)
C3 C2 C9 F9A 168.87(0.11)
C3 C2 C9 F9B 50.69(0.16)
C2 C3 C4 C5 179.15(0.13)
C2 C3 C4 H4 1.22(1.13)
C8 C3 C4 C5 -0.29(0.21)
C8 C3 C4 H4 -178.22(1.12)
C2 C3 C8 C7 -179.02(0.13)
C2 C3 C8 H8 -3.00(1.09)
C4 C3 C8 C7 0.38(0.21)
C4 C3 C8 H8 176.40(1.07)
C3 C4 C5 C6 0.13(0.25)
C3 C4 C5 H5 179.06(1.16)
H4 C4 C5 C6 178.04(1.14)
H4 C4 C5 H5 -3.03(1.64)
C4 C5 C6 C7 -0.07(0.29)
C4 C5 C6 H6 -178.97(1.27)
H5 C5 C6 C7 -178.95(1.22)
H5 C5 C6 H6 2.15(1.77)
C5 C6 C7 C8 0.17(0.26)
C5 C6 C7 H7 178.41(1.28)
H6 C6 C7 C8 179.01(1.34)
H6 C6 C7 H7 -2.75(1.86)
C6 C7 C8 C3 -0.33(0.23)
C6 C7 C8 H8 -176.58(1.01)
H7 C7 C8 C3 -178.69(1.19)
H7 C7 C8 H8 5.06(1.57)
C2 C9 C10 F10A 68.20(0.17)
C2 C9 C10 F10B -52.26(0.15)
C2 C9 C10 F10C -172.00(0.11)
F9A C9 C10 F10A -170.59(0.13)
F9A C9 C10 F10B 68.96(0.15)
F9A C9 C10 F10C -50.78(0.16)
F9B C9 C10 F10A -57.56(0.16)
F9B C9 C10 F10B -178.02(0.11)
F9B C9 C10 F10C 62.24(0.14)
